data_4068590
loop_
_publ_author_name
'Torres, Olga'
'Mart\'in, Marta'
'Sola, Eduardo'

_publ_section_title
;
 LabileN-Heterocyclic Carbene Complexes of Iridium
;
_journal_issue 3
_journal_name_full Organometallics
_journal_page_first 863
_journal_paper_doi 10.1021/om800965y
_journal_volume 28
_journal_year 2009
_chemical_formula_moiety 'C34 H51 Ir N4 P, F6 P'
_chemical_formula_sum 'C34 H51 F6 Ir N4 P2'
_chemical_formula_weight 883.95
_space_group_IT_number 2
_symmetry_cell_setting triclinic
_symmetry_space_group_name_Hall '-P 1'
_symmetry_space_group_name_H-M 'P -1'
_atom_sites_solution_hydrogens geom
_atom_sites_solution_primary heavy
_atom_sites_solution_secondary difmap
_audit_creation_method SHELXL-97
_cell_angle_alpha 87.028(2)
_cell_angle_beta 74.630(2)
_cell_angle_gamma 72.895(2)
_cell_formula_units_Z 2
_cell_length_a 10.1040(9)
_cell_length_b 12.7983(11)
_cell_length_c 15.5380(13)
_cell_measurement_reflns_used 1679
_cell_measurement_temperature 105(2)
_cell_measurement_theta_max 21.106
_cell_measurement_theta_min 2.18
_cell_volume 1851.0(3)
_computing_cell_refinement 'SAINT+ v. 6.01 (Bruker AXS, 2000)'
_computing_data_collection 'SMART v. 5.611 (Bruker AXS, 2000)'
_computing_data_reduction 'SAINT+ v. 6.01 (Bruker AXS, 2000)'
_computing_molecular_graphics 'XP program, SHELXTL v6.10,Bruker2000'
_computing_publication_material 'XCIF program, SHELXTLv6.10,BrukerAXS'
_computing_structure_refinement 'SHELXL-97 (Sheldrick, 1997)'
_computing_structure_solution 'SHELXS-97 (Sheldrick, 1990)'
_diffrn_ambient_temperature 105.0(2)
_diffrn_detector_area_resol_mean 8.26
_diffrn_measured_fraction_theta_full 0.989
_diffrn_measured_fraction_theta_max 0.908
_diffrn_measurement_device_type 'Bruker SMART APEX CCD system'
_diffrn_measurement_method '\w rotations with narrow frames'
_diffrn_radiation_monochromator graphite
_diffrn_radiation_source 'fine-focus sealed tube'
_diffrn_radiation_type MoK\a
_diffrn_radiation_wavelength 0.71073
_diffrn_reflns_av_R_equivalents 0.0823
_diffrn_reflns_av_sigmaI/netI 0.1829
_diffrn_reflns_limit_h_max 13
_diffrn_reflns_limit_h_min -13
_diffrn_reflns_limit_k_max 17
_diffrn_reflns_limit_k_min -17
_diffrn_reflns_limit_l_max 20
_diffrn_reflns_limit_l_min -20
_diffrn_reflns_number 22434
_diffrn_reflns_theta_full 27.50
_diffrn_reflns_theta_max 28.92
_diffrn_reflns_theta_min 1.67
_diffrn_standards_decay_% 'no decay'
_exptl_absorpt_coefficient_mu 3.753
_exptl_absorpt_correction_T_max 0.8644
_exptl_absorpt_correction_T_min 0.7534
_exptl_absorpt_correction_type multi-scan
_exptl_absorpt_process_details
;
  SADABS: Area-Detector Absorption Correction. (1996)  Bruker-AXS 
  within SAINT+ package, v. 6.01.
;
_exptl_crystal_colour colorless
_exptl_crystal_density_diffrn 1.586
_exptl_crystal_density_method 'not measured'
_exptl_crystal_description 'irregular block'
_exptl_crystal_F_000 888
_exptl_crystal_size_max 0.08
_exptl_crystal_size_mid 0.04
_exptl_crystal_size_min 0.04
_refine_diff_density_max 1.142
_refine_diff_density_min -1.108
_refine_diff_density_rms 0.153
_refine_ls_extinction_method none
_refine_ls_goodness_of_fit_ref 0.699
_refine_ls_hydrogen_treatment mixed
_refine_ls_matrix_type full
_refine_ls_number_parameters 439
_refine_ls_number_reflns 8866
_refine_ls_number_restraints 1
_refine_ls_restrained_S_all 0.699
_refine_ls_R_factor_all 0.0807
_refine_ls_R_factor_gt 0.0494
_refine_ls_shift/su_max 0.019
_refine_ls_shift/su_mean 0.000
_refine_ls_structure_factor_coef Fsqd
_refine_ls_weighting_details 'calc w=1/[\s^2^(Fo^2^)+(0.0094P)^2^+0.0000P] where P=(Fo^2^+2Fc^2^)/3'
_refine_ls_weighting_scheme calc
_refine_ls_wR_factor_gt 0.0716
_refine_ls_wR_factor_ref 0.0800
_reflns_number_gt 5896
_reflns_number_total 8866
_reflns_threshold_expression >2sigma(I)
_cod_data_source_file om800965y_si_001.cif
_cod_data_source_block mar104s
_cod_database_code 4068590

loop_
_symmetry_equiv_pos_as_xyz
'x, y, z'
'-x, -y, -z'

loop_
_atom_site_label
_atom_site_type_symbol
_atom_site_fract_x
_atom_site_fract_y
_atom_site_fract_z
_atom_site_U_iso_or_equiv
_atom_site_adp_type
_atom_site_occupancy
_atom_site_symmetry_multiplicity
_atom_site_calc_flag
_atom_site_refinement_flags
Ir1 Ir 0.62458(3) 0.78260(2) 0.727148(18) 0.01983(7) Uani 1 1 d D
H1 H 0.761(3) 0.734(4) 0.654(2) 0.030 Uiso 1 1 d D
P1 P 0.79413(18) 0.75840(14) 0.80918(11) 0.0231(4) Uani 1 1 d .
P2 P 0.8216(2) 0.26146(16) 0.89857(14) 0.0375(5) Uani 1 1 d .
F1 F 0.6762(4) 0.2614(3) 0.8772(3) 0.0623(14) Uani 1 1 d .
F2 F 0.8900(4) 0.2760(3) 0.7959(3) 0.0493(12) Uani 1 1 d .
F3 F 0.7632(4) 0.3915(3) 0.9136(3) 0.0491(12) Uani 1 1 d .
F4 F 0.9674(4) 0.2622(3) 0.9191(3) 0.0530(12) Uani 1 1 d .
F5 F 0.8798(4) 0.1315(3) 0.8842(3) 0.0498(12) Uani 1 1 d .
F6 F 0.7539(5) 0.2467(3) 1.0007(3) 0.0686(15) Uani 1 1 d .
N1 N 0.4401(5) 0.8925(4) 0.6044(3) 0.0219(12) Uani 1 1 d .
N2 N 0.5243(5) 0.7234(4) 0.5697(3) 0.0218(13) Uani 1 1 d .
N3 N 0.4386(6) 0.8747(4) 0.8190(3) 0.0258(13) Uani 1 1 d .
N4 N 0.5624(6) 0.6509(4) 0.7882(4) 0.0267(14) Uani 1 1 d .
C1 C 0.5201(6) 0.7958(5) 0.6344(4) 0.0273(17) Uani 1 1 d .
C2 C 0.4039(6) 0.8799(5) 0.5261(4) 0.0243(15) Uani 1 1 d .
H2 H 0.3532 0.9357 0.4941 0.029 Uiso 1 1 calc R
C3 C 0.4549(6) 0.7739(5) 0.5053(4) 0.0259(16) Uani 1 1 d .
H3 H 0.4458 0.7387 0.4557 0.031 Uiso 1 1 calc R
C4 C 0.4103(7) 0.9971(5) 0.6498(4) 0.0217(15) Uani 1 1 d .
C5 C 0.2729(7) 1.0707(5) 0.6684(4) 0.0271(16) Uani 1 1 d .
C6 C 0.2519(7) 1.1664(5) 0.7161(4) 0.0272(16) Uani 1 1 d .
H6 H 0.1597 1.2186 0.7297 0.033 Uiso 1 1 calc R
C7 C 0.3616(7) 1.1881(5) 0.7444(4) 0.0297(17) Uani 1 1 d .
C8 C 0.4949(7) 1.1106(5) 0.7250(4) 0.0270(16) Uani 1 1 d .
H8 H 0.5697 1.1247 0.7444 0.032 Uiso 1 1 calc R
C9 C 0.5239(7) 1.0131(5) 0.6783(4) 0.0247(15) Uani 1 1 d .
C10 C 0.1463(6) 1.0522(5) 0.6441(4) 0.0320(17) Uani 1 1 d .
H10A H 0.0573 1.0927 0.6866 0.048 Uiso 1 1 calc R
H10B H 0.1542 0.9739 0.6462 0.048 Uiso 1 1 calc R
H10C H 0.1452 1.0778 0.5837 0.048 Uiso 1 1 calc R
C11 C 0.3287(7) 1.2936(5) 0.7982(4) 0.0349(18) Uani 1 1 d .
H11A H 0.2539 1.2944 0.8534 0.052 Uiso 1 1 calc R
H11B H 0.2954 1.3567 0.7627 0.052 Uiso 1 1 calc R
H11C H 0.4159 1.2972 0.8128 0.052 Uiso 1 1 calc R
C12 C 0.6615(6) 0.9239(5) 0.6655(4) 0.0271(16) Uani 1 1 d .
H12A H 0.7281 0.9475 0.6914 0.033 Uiso 1 1 calc R
H12B H 0.7067 0.9084 0.6009 0.033 Uiso 1 1 calc R
C13 C 0.6005(7) 0.6067(5) 0.5680(4) 0.0221(15) Uani 1 1 d .
C14 C 0.7404(6) 0.5701(5) 0.5172(4) 0.0225(15) Uani 1 1 d .
C15 C 0.8121(7) 0.4607(5) 0.5243(4) 0.0261(16) Uani 1 1 d .
H15 H 0.9094 0.4331 0.4912 0.031 Uiso 1 1 calc R
C16 C 0.7480(7) 0.3910(5) 0.5773(4) 0.0259(16) Uani 1 1 d .
C17 C 0.6059(7) 0.4300(5) 0.6236(4) 0.0270(16) Uani 1 1 d .
H17 H 0.5611 0.3814 0.6599 0.032 Uiso 1 1 calc R
C18 C 0.5255(7) 0.5383(5) 0.6189(4) 0.0259(16) Uani 1 1 d .
C19 C 0.8118(7) 0.6469(5) 0.4603(4) 0.0332(18) Uani 1 1 d .
H19A H 0.7618 0.6756 0.4141 0.050 Uiso 1 1 calc R
H19B H 0.9121 0.6076 0.4320 0.050 Uiso 1 1 calc R
H19C H 0.8080 0.7076 0.4977 0.050 Uiso 1 1 calc R
C20 C 0.8321(7) 0.2739(5) 0.5877(4) 0.0353(18) Uani 1 1 d .
H20A H 0.7856 0.2241 0.5704 0.053 Uiso 1 1 calc R
H20B H 0.8351 0.2625 0.6501 0.053 Uiso 1 1 calc R
H20C H 0.9301 0.2593 0.5494 0.053 Uiso 1 1 calc R
C21 C 0.3682(6) 0.5786(5) 0.6634(4) 0.0291(17) Uani 1 1 d .
H21A H 0.3497 0.6402 0.7042 0.044 Uiso 1 1 calc R
H21B H 0.3369 0.5194 0.6972 0.044 Uiso 1 1 calc R
H21C H 0.3152 0.6025 0.6180 0.044 Uiso 1 1 calc R
C22 C 0.3267(7) 0.9280(5) 0.8609(4) 0.0260(16) Uani 1 1 d .
C23 C 0.1868(6) 0.9966(5) 0.9120(4) 0.0342(18) Uani 1 1 d .
H23A H 0.1942 1.0691 0.9233 0.051 Uiso 1 1 calc R
H23B H 0.1567 0.9627 0.9689 0.051 Uiso 1 1 calc R
H23C H 0.1159 1.0041 0.8778 0.051 Uiso 1 1 calc R
C24 C 0.5127(7) 0.5890(5) 0.8309(4) 0.0233(15) Uani 1 1 d .
C25 C 0.4449(7) 0.5122(5) 0.8841(4) 0.0348(18) Uani 1 1 d .
H25A H 0.4028 0.5405 0.9458 0.052 Uiso 1 1 calc R
H25B H 0.5169 0.4413 0.8831 0.052 Uiso 1 1 calc R
H25C H 0.3693 0.5032 0.8591 0.052 Uiso 1 1 calc R
C26 C 0.8662(7) 0.6113(5) 0.8336(4) 0.0262(16) Uani 1 1 d .
H26 H 0.7789 0.5876 0.8615 0.031 Uiso 1 1 calc R
C27 C 0.9560(7) 0.5825(6) 0.9018(5) 0.048(2) Uani 1 1 d .
H27A H 0.9714 0.5050 0.9161 0.071 Uiso 1 1 calc R
H27B H 0.9050 0.6276 0.9563 0.071 Uiso 1 1 calc R
H27C H 1.0488 0.5963 0.8765 0.071 Uiso 1 1 calc R
C28 C 0.9407(7) 0.5382(5) 0.7489(4) 0.0355(18) Uani 1 1 d .
H28A H 1.0331 0.5513 0.7206 0.053 Uiso 1 1 calc R
H28B H 0.8800 0.5554 0.7073 0.053 Uiso 1 1 calc R
H28C H 0.9565 0.4612 0.7650 0.053 Uiso 1 1 calc R
C29 C 0.7292(7) 0.8267(5) 0.9203(4) 0.0296(17) Uani 1 1 d .
H29 H 0.8117 0.8104 0.9479 0.035 Uiso 1 1 calc R
C30 C 0.6119(7) 0.7827(5) 0.9811(4) 0.0332(18) Uani 1 1 d .
H30A H 0.5742 0.8237 1.0383 0.050 Uiso 1 1 calc R
H30B H 0.6526 0.7051 0.9915 0.050 Uiso 1 1 calc R
H30C H 0.5341 0.7913 0.9523 0.050 Uiso 1 1 calc R
C31 C 0.6744(7) 0.9498(5) 0.9128(4) 0.0316(17) Uani 1 1 d .
H31A H 0.5969 0.9673 0.8828 0.047 Uiso 1 1 calc R
H31B H 0.7529 0.9772 0.8781 0.047 Uiso 1 1 calc R
H31C H 0.6381 0.9842 0.9726 0.047 Uiso 1 1 calc R
C32 C 0.9440(7) 0.8145(5) 0.7542(4) 0.0285(16) Uani 1 1 d .
H32 H 0.9003 0.8953 0.7531 0.034 Uiso 1 1 calc R
C33 C 1.0601(6) 0.7983(5) 0.8046(5) 0.0374(19) Uani 1 1 d .
H33A H 1.1300 0.7261 0.7889 0.056 Uiso 1 1 calc R
H33B H 1.0155 0.8034 0.8691 0.056 Uiso 1 1 calc R
H33C H 1.1089 0.8550 0.7881 0.056 Uiso 1 1 calc R
C34 C 1.0133(7) 0.7765(5) 0.6565(4) 0.0333(18) Uani 1 1 d .
H34A H 1.0839 0.8153 0.6295 0.050 Uiso 1 1 calc R
H34B H 0.9391 0.7921 0.6239 0.050 Uiso 1 1 calc R
H34C H 1.0611 0.6976 0.6535 0.050 Uiso 1 1 calc R

loop_
_atom_site_aniso_label
_atom_site_aniso_U_11
_atom_site_aniso_U_22
_atom_site_aniso_U_33
_atom_site_aniso_U_23
_atom_site_aniso_U_13
_atom_site_aniso_U_12
Ir1 0.02060(13) 0.01841(14) 0.02041(14) 0.00057(10) -0.00592(10) -0.00508(10)
P1 0.0224(9) 0.0231(10) 0.0236(10) -0.0013(8) -0.0056(8) -0.0062(8)
P2 0.0303(11) 0.0295(12) 0.0451(14) 0.0053(10) 0.0004(10) -0.0071(9)
F1 0.031(2) 0.040(3) 0.116(4) 0.007(3) -0.022(3) -0.009(2)
F2 0.053(3) 0.042(3) 0.043(3) 0.000(2) -0.001(2) -0.010(2)
F3 0.049(3) 0.028(3) 0.059(3) 0.003(2) 0.000(2) -0.009(2)
F4 0.043(3) 0.053(3) 0.069(3) -0.002(2) -0.027(2) -0.012(2)
F5 0.040(3) 0.030(3) 0.078(3) 0.007(2) -0.018(2) -0.007(2)
F6 0.083(4) 0.048(3) 0.050(3) 0.013(3) 0.016(3) -0.014(3)
N1 0.028(3) 0.018(3) 0.022(3) 0.000(2) -0.009(3) -0.007(3)
N2 0.023(3) 0.023(3) 0.024(3) 0.001(3) -0.014(3) -0.005(3)
N3 0.035(3) 0.027(3) 0.021(3) 0.008(3) -0.014(3) -0.014(3)
N4 0.032(3) 0.019(3) 0.027(3) -0.006(3) -0.011(3) -0.002(3)
C1 0.020(4) 0.020(4) 0.038(4) 0.000(3) 0.002(3) -0.008(3)
C2 0.028(4) 0.021(4) 0.022(4) 0.001(3) -0.009(3) -0.002(3)
C3 0.032(4) 0.028(4) 0.021(4) 0.005(3) -0.013(3) -0.009(3)
C4 0.028(4) 0.016(4) 0.024(4) 0.005(3) -0.011(3) -0.007(3)
C5 0.036(4) 0.021(4) 0.026(4) 0.011(3) -0.013(3) -0.007(3)
C6 0.032(4) 0.015(4) 0.027(4) 0.002(3) -0.003(3) 0.000(3)
C7 0.039(4) 0.019(4) 0.028(4) 0.002(3) -0.001(3) -0.010(3)
C8 0.034(4) 0.031(4) 0.019(4) 0.008(3) -0.007(3) -0.015(3)
C9 0.033(4) 0.024(4) 0.021(4) 0.004(3) -0.007(3) -0.014(3)
C10 0.030(4) 0.021(4) 0.041(5) 0.007(3) -0.010(3) -0.003(3)
C11 0.042(5) 0.024(4) 0.033(4) 0.001(3) -0.006(4) -0.004(4)
C12 0.019(4) 0.036(4) 0.026(4) 0.001(3) -0.009(3) -0.004(3)
C13 0.026(4) 0.019(4) 0.024(4) -0.003(3) -0.013(3) -0.006(3)
C14 0.024(4) 0.030(4) 0.018(4) -0.001(3) -0.011(3) -0.009(3)
C15 0.022(4) 0.030(4) 0.026(4) -0.006(3) -0.010(3) -0.004(3)
C16 0.032(4) 0.023(4) 0.021(4) -0.001(3) -0.008(3) -0.005(3)
C17 0.026(4) 0.025(4) 0.030(4) 0.001(3) -0.007(3) -0.008(3)
C18 0.024(4) 0.028(4) 0.028(4) -0.002(3) -0.009(3) -0.008(3)
C19 0.035(4) 0.032(4) 0.030(4) 0.009(3) -0.009(3) -0.007(3)
C20 0.046(5) 0.028(4) 0.035(4) -0.001(3) -0.019(4) -0.008(4)
C21 0.030(4) 0.031(4) 0.027(4) -0.001(3) -0.005(3) -0.011(3)
C22 0.034(4) 0.020(4) 0.030(4) 0.004(3) -0.012(3) -0.013(3)
C23 0.032(4) 0.033(4) 0.032(4) -0.006(3) 0.001(3) -0.008(4)
C24 0.029(4) 0.021(4) 0.023(4) 0.004(3) -0.014(3) -0.007(3)
C25 0.044(5) 0.022(4) 0.038(5) -0.001(3) -0.006(4) -0.013(4)
C26 0.029(4) 0.023(4) 0.027(4) -0.001(3) -0.009(3) -0.005(3)
C27 0.052(5) 0.040(5) 0.059(6) 0.018(4) -0.036(4) -0.009(4)
C28 0.039(4) 0.026(4) 0.039(5) 0.001(4) -0.010(4) -0.005(3)
C29 0.023(4) 0.041(5) 0.028(4) 0.005(3) -0.016(3) -0.007(3)
C30 0.040(4) 0.036(4) 0.017(4) 0.000(3) -0.001(3) -0.007(4)
C31 0.030(4) 0.034(4) 0.034(4) -0.003(3) -0.011(3) -0.011(3)
C32 0.031(4) 0.022(4) 0.033(4) 0.002(3) -0.013(3) -0.006(3)
C33 0.023(4) 0.043(5) 0.053(5) -0.006(4) -0.011(4) -0.016(4)
C34 0.032(4) 0.028(4) 0.038(5) -0.002(3) -0.003(3) -0.011(3)

loop_
_atom_type_symbol
_atom_type_description
_atom_type_scat_dispersion_real
_atom_type_scat_dispersion_imag
_atom_type_scat_source
C C 0.0033 0.0016 'International Tables Vol C Tables 4.2.6.8 and 6.1.1.4'
H H 0.0000 0.0000 'International Tables Vol C Tables 4.2.6.8 and 6.1.1.4'
N N 0.0061 0.0033 'International Tables Vol C Tables 4.2.6.8 and 6.1.1.4'
F F 0.0171 0.0103 'International Tables Vol C Tables 4.2.6.8 and 6.1.1.4'
P P 0.1023 0.0942 'International Tables Vol C Tables 4.2.6.8 and 6.1.1.4'
Ir Ir -1.4442 7.9887 'International Tables Vol C Tables 4.2.6.8 and 6.1.1.4'

loop_
_geom_angle_atom_site_label_1
_geom_angle_atom_site_label_2
_geom_angle_atom_site_label_3
_geom_angle
C1 Ir1 N4 95.5(2)
C1 Ir1 C12 79.8(2)
N4 Ir1 C12 173.1(2)
C1 Ir1 N3 91.3(2)
N4 Ir1 N3 83.56(19)
C12 Ir1 N3 91.5(2)
C1 Ir1 P1 166.96(18)
N4 Ir1 P1 90.52(15)
C12 Ir1 P1 95.16(17)
N3 Ir1 P1 100.95(14)
C1 Ir1 H1 87.1(19)
N4 Ir1 H1 105.7(19)
C12 Ir1 H1 79.2(19)
N3 Ir1 H1 170.7(19)
P1 Ir1 H1 80.1(19)
C29 P1 C32 102.2(3)
C29 P1 C26 103.5(3)
C32 P1 C26 109.8(3)
C29 P1 Ir1 116.2(2)
C32 P1 Ir1 113.0(2)
C26 P1 Ir1 111.3(2)
F6 P2 F2 179.8(3)
F6 P2 F1 89.9(3)
F2 P2 F1 90.2(2)
F6 P2 F4 90.6(3)
F2 P2 F4 89.3(2)
F1 P2 F4 179.4(3)
F6 P2 F5 89.7(2)
F2 P2 F5 90.1(2)
F1 P2 F5 90.2(2)
F4 P2 F5 90.1(2)
F6 P2 F3 90.0(2)
F2 P2 F3 90.2(2)
F1 P2 F3 89.9(2)
F4 P2 F3 89.8(2)
F5 P2 F3 179.7(3)
C2 N1 C1 114.3(5)
C2 N1 C4 124.7(5)
C1 N1 C4 120.8(5)
C1 N2 C3 113.3(5)
C1 N2 C13 122.5(5)
C3 N2 C13 124.2(5)
C22 N3 Ir1 171.1(5)
C24 N4 Ir1 169.9(5)
N2 C1 N1 99.2(5)
N2 C1 Ir1 132.9(5)
N1 C1 Ir1 126.8(5)
C3 C2 N1 105.7(6)
C3 C2 H2 127.2
N1 C2 H2 127.2
C2 C3 N2 107.4(6)
C2 C3 H3 126.3
N2 C3 H3 126.3
C5 C4 C9 123.8(6)
C5 C4 N1 120.2(6)
C9 C4 N1 115.8(5)
C4 C5 C6 116.5(6)
C4 C5 C10 124.9(6)
C6 C5 C10 118.5(6)
C7 C6 C5 122.3(6)
C7 C6 H6 118.8
C5 C6 H6 118.8
C8 C7 C6 118.2(6)
C8 C7 C11 122.7(6)
C6 C7 C11 119.0(6)
C7 C8 C9 122.9(6)
C7 C8 H8 118.6
C9 C8 H8 118.6
C8 C9 C4 116.3(6)
C8 C9 C12 123.4(6)
C4 C9 C12 120.0(6)
C5 C10 H10A 109.5
C5 C10 H10B 109.5
H10A C10 H10B 109.5
C5 C10 H10C 109.5
H10A C10 H10C 109.5
H10B C10 H10C 109.5
C7 C11 H11A 109.5
C7 C11 H11B 109.5
H11A C11 H11B 109.5
C7 C11 H11C 109.5
H11A C11 H11C 109.5
H11B C11 H11C 109.5
C9 C12 Ir1 110.3(4)
C9 C12 H12A 109.6
Ir1 C12 H12A 109.6
C9 C12 H12B 109.6
Ir1 C12 H12B 109.6
H12A C12 H12B 108.1
C14 C13 C18 123.8(6)
C14 C13 N2 118.8(6)
C18 C13 N2 117.4(6)
C13 C14 C15 116.5(6)
C13 C14 C19 121.0(6)
C15 C14 C19 122.4(6)
C16 C15 C14 122.5(6)
C16 C15 H15 118.7
C14 C15 H15 118.7
C15 C16 C17 118.9(6)
C15 C16 C20 121.0(6)
C17 C16 C20 120.0(6)
C16 C17 C18 122.2(6)
C16 C17 H17 118.9
C18 C17 H17 118.9
C17 C18 C13 115.8(6)
C17 C18 C21 122.2(6)
C13 C18 C21 122.0(6)
C14 C19 H19A 109.5
C14 C19 H19B 109.5
H19A C19 H19B 109.5
C14 C19 H19C 109.5
H19A C19 H19C 109.5
H19B C19 H19C 109.5
C16 C20 H20A 109.5
C16 C20 H20B 109.5
H20A C20 H20B 109.5
C16 C20 H20C 109.5
H20A C20 H20C 109.5
H20B C20 H20C 109.5
C18 C21 H21A 109.5
C18 C21 H21B 109.5
H21A C21 H21B 109.5
C18 C21 H21C 109.5
H21A C21 H21C 109.5
H21B C21 H21C 109.5
N3 C22 C23 178.7(7)
C22 C23 H23A 109.5
C22 C23 H23B 109.5
H23A C23 H23B 109.5
C22 C23 H23C 109.5
H23A C23 H23C 109.5
H23B C23 H23C 109.5
N4 C24 C25 177.9(7)
C24 C25 H25A 109.5
C24 C25 H25B 109.5
H25A C25 H25B 109.5
C24 C25 H25C 109.5
H25A C25 H25C 109.5
H25B C25 H25C 109.5
C27 C26 C28 110.6(5)
C27 C26 P1 118.4(5)
C28 C26 P1 113.1(4)
C27 C26 H26 104.4
C28 C26 H26 104.4
P1 C26 H26 104.4
C26 C27 H27A 109.5
C26 C27 H27B 109.5
H27A C27 H27B 109.5
C26 C27 H27C 109.5
H27A C27 H27C 109.5
H27B C27 H27C 109.5
C26 C28 H28A 109.5
C26 C28 H28B 109.5
H28A C28 H28B 109.5
C26 C28 H28C 109.5
H28A C28 H28C 109.5
H28B C28 H28C 109.5
C31 C29 C30 110.6(5)
C31 C29 P1 110.9(4)
C30 C29 P1 110.8(4)
C31 C29 H29 108.1
C30 C29 H29 108.1
P1 C29 H29 108.1
C29 C30 H30A 109.5
C29 C30 H30B 109.5
H30A C30 H30B 109.5
C29 C30 H30C 109.5
H30A C30 H30C 109.5
H30B C30 H30C 109.5
C29 C31 H31A 109.5
C29 C31 H31B 109.5
H31A C31 H31B 109.5
C29 C31 H31C 109.5
H31A C31 H31C 109.5
H31B C31 H31C 109.5
C34 C32 C33 110.1(5)
C34 C32 P1 113.6(4)
C33 C32 P1 115.0(4)
C34 C32 H32 105.8
C33 C32 H32 105.8
P1 C32 H32 105.8
C32 C33 H33A 109.5
C32 C33 H33B 109.5
H33A C33 H33B 109.5
C32 C33 H33C 109.5
H33A C33 H33C 109.5
H33B C33 H33C 109.5
C32 C34 H34A 109.5
C32 C34 H34B 109.5
H34A C34 H34B 109.5
C32 C34 H34C 109.5
H34A C34 H34C 109.5
H34B C34 H34C 109.5

loop_
_geom_bond_atom_site_label_1
_geom_bond_atom_site_label_2
_geom_bond_distance
Ir1 C1 1.973(7)
Ir1 N4 2.068(5)
Ir1 C12 2.087(6)
Ir1 N3 2.100(5)
Ir1 P1 2.3367(17)
Ir1 H1 1.521(19)
P1 C29 1.842(6)
P1 C32 1.851(6)
P1 C26 1.867(6)
P2 F6 1.579(4)
P2 F2 1.587(4)
P2 F1 1.589(4)
P2 F4 1.591(4)
P2 F5 1.599(4)
P2 F3 1.600(4)
N1 C2 1.390(7)
N1 C1 1.398(7)
N1 C4 1.459(7)
N2 C1 1.387(7)
N2 C3 1.396(7)
N2 C13 1.463(7)
N3 C22 1.170(7)
N4 C24 1.150(7)
C2 C3 1.326(8)
C2 H2 0.9500
C3 H3 0.9500
C4 C5 1.394(8)
C4 C9 1.404(8)
C5 C6 1.397(8)
C5 C10 1.510(8)
C6 C7 1.396(8)
C6 H6 0.9500
C7 C8 1.385(8)
C7 C11 1.529(8)
C8 C9 1.391(8)
C8 H8 0.9500
C9 C12 1.489(8)
C10 H10A 0.9800
C10 H10B 0.9800
C10 H10C 0.9800
C11 H11A 0.9800
C11 H11B 0.9800
C11 H11C 0.9800
C12 H12A 0.9900
C12 H12B 0.9900
C13 C14 1.377(8)
C13 C18 1.402(8)
C14 C15 1.389(8)
C14 C19 1.502(8)
C15 C16 1.367(8)
C15 H15 0.9500
C16 C17 1.377(8)
C16 C20 1.515(8)
C17 C18 1.395(8)
C17 H17 0.9500
C18 C21 1.497(8)
C19 H19A 0.9800
C19 H19B 0.9800
C19 H19C 0.9800
C20 H20A 0.9800
C20 H20B 0.9800
C20 H20C 0.9800
C21 H21A 0.9800
C21 H21B 0.9800
C21 H21C 0.9800
C22 C23 1.465(8)
C23 H23A 0.9800
C23 H23B 0.9800
C23 H23C 0.9800
C24 C25 1.460(8)
C25 H25A 0.9800
C25 H25B 0.9800
C25 H25C 0.9800
C26 C27 1.534(8)
C26 C28 1.536(8)
C26 H26 1.0000
C27 H27A 0.9800
C27 H27B 0.9800
C27 H27C 0.9800
C28 H28A 0.9800
C28 H28B 0.9800
C28 H28C 0.9800
C29 C31 1.517(8)
C29 C30 1.536(8)
C29 H29 1.0000
C30 H30A 0.9800
C30 H30B 0.9800
C30 H30C 0.9800
C31 H31A 0.9800
C31 H31B 0.9800
C31 H31C 0.9800
C32 C34 1.532(8)
C32 C33 1.536(8)
C32 H32 1.0000
C33 H33A 0.9800
C33 H33B 0.9800
C33 H33C 0.9800
C34 H34A 0.9800
C34 H34B 0.9800
C34 H34C 0.9800
